data_1507334
loop_
_publ_author_name
'Magomedov, Nabi A.'

_publ_section_title
;
 Efficient construction of cyclopenta[b]quinoline core of isoschizozygane
 alkaloids via intramolecular formal hetero-Diels-Alder reaction.
;
_journal_issue 14
_journal_name_full 'Organic letters'
_journal_page_first 2509
_journal_page_last 2512
_journal_paper_doi 10.1021/ol034776r
_journal_volume 5
_journal_year 2003
_chemical_formula_sum 'C17 H24 Cl N O'
_chemical_formula_weight 293.82
_chemical_name_systematic
; 
 ? 
;
_space_group_IT_number 15
_symmetry_cell_setting monoclinic
_symmetry_space_group_name_Hall '-C 2yc'
_symmetry_space_group_name_H-M 'C 1 2/c 1'
_atom_sites_solution_hydrogens geom
_atom_sites_solution_primary direct
_atom_sites_solution_secondary difmap
_audit_creation_method SHELXL-97
_cell_angle_alpha 90.00
_cell_angle_beta 101.2950(10)
_cell_angle_gamma 90.00
_cell_formula_units_Z 8
_cell_length_a 14.8243(10)
_cell_length_b 12.3639(8)
_cell_length_c 17.7016(12)
_cell_measurement_temperature 293(2)
_cell_volume 3181.6(4)
_computing_cell_refinement 'Bruker SMART'
_computing_data_collection 'Bruker SMART'
_computing_data_reduction 'Bruker SHELXTL'
_computing_molecular_graphics 'Bruker SHELXTL'
_computing_publication_material 'Bruker SHELXTL'
_computing_structure_refinement 'SHELXL-97 (Sheldrick, 1997)'
_computing_structure_solution 'SHELXS-97 (Sheldrick, 1990)'
_diffrn_ambient_temperature 293(2)
_diffrn_measured_fraction_theta_full 0.950
_diffrn_measured_fraction_theta_max 0.950
_diffrn_measurement_device_type 'CCD area detector'
_diffrn_measurement_method 'phi and omega scans'
_diffrn_radiation_monochromator graphite
_diffrn_radiation_source 'fine-focus sealed tube'
_diffrn_radiation_type MoK\a
_diffrn_radiation_wavelength 0.71073
_diffrn_reflns_av_R_equivalents 0.0160
_diffrn_reflns_av_sigmaI/netI 0.0209
_diffrn_reflns_limit_h_max 19
_diffrn_reflns_limit_h_min -19
_diffrn_reflns_limit_k_max 16
_diffrn_reflns_limit_k_min -14
_diffrn_reflns_limit_l_max 23
_diffrn_reflns_limit_l_min -17
_diffrn_reflns_number 9763
_diffrn_reflns_theta_full 28.25
_diffrn_reflns_theta_max 28.25
_diffrn_reflns_theta_min 2.16
_exptl_absorpt_coefficient_mu 0.237
_exptl_absorpt_correction_T_max 0.862
_exptl_absorpt_correction_T_min 0.779
_exptl_absorpt_correction_type 'empirical SADABS'
_exptl_crystal_colour Colorless
_exptl_crystal_density_diffrn 1.227
_exptl_crystal_density_meas ?
_exptl_crystal_density_method 'not measured'
_exptl_crystal_description Prism
_exptl_crystal_F_000 1264
_exptl_crystal_size_max 0.18
_exptl_crystal_size_mid 0.22
_exptl_crystal_size_min 0.34
_refine_diff_density_max 0.473
_refine_diff_density_min -0.207
_refine_diff_density_rms 0.045
_refine_ls_extinction_method none
_refine_ls_goodness_of_fit_ref 1.016
_refine_ls_hydrogen_treatment mixed
_refine_ls_matrix_type full
_refine_ls_number_parameters 193
_refine_ls_number_reflns 3737
_refine_ls_number_restraints 0
_refine_ls_restrained_S_all 1.016
_refine_ls_R_factor_all 0.0641
_refine_ls_R_factor_gt 0.0492
_refine_ls_shift/su_max 0.052
_refine_ls_shift/su_mean 0.005
_refine_ls_structure_factor_coef Fsqd
_refine_ls_weighting_details 'calc w=1/[\s^2^(Fo^2^)+(0.0623P)^2^+3.0140P] where P=(Fo^2^+2Fc^2^)/3'
_refine_ls_weighting_scheme calc
_refine_ls_wR_factor_gt 0.1201
_refine_ls_wR_factor_ref 0.1277
_reflns_number_gt 3087
_reflns_number_total 3737
_reflns_threshold_expression >2sigma(I)
_cod_data_source_file ol034776rsi20030507_013256.cif
_cod_data_source_block sad
_cod_depositor_comments
;
The following automatic conversions were performed:

'_symmetry_cell_setting' value 'Monoclinic' changed to 'monoclinic'
according to /home/saulius/struct/CIF-dictionaries/cif_core.dic
dictionary named 'cif_core.dic' version 2.4.1 from 2010-06-29.

Automatic conversion script
Id: cif_fix_values 1715 2011-07-08 13:25:40Z adriana 

The following automatic conversions were performed:

'_exptl_crystal_density_meas' value 'na' was changed to '?' - the
value is perceived as not measured.

Automatic conversion script
Id: cif_fix_values 3008 2015-01-20 13:52:24Z robertas 
;
_cod_original_sg_symbol_H-M C2/c
_cod_database_code 1507334

loop_
_symmetry_equiv_pos_as_xyz
'x, y, z'
'-x, y, -z+1/2'
'x+1/2, y+1/2, z'
'-x+1/2, y+1/2, -z+1/2'
'-x, -y, -z'
'x, -y, z-1/2'
'-x+1/2, -y+1/2, -z'
'x+1/2, -y+1/2, z-1/2'

loop_
_atom_site_label
_atom_site_type_symbol
_atom_site_fract_x
_atom_site_fract_y
_atom_site_fract_z
_atom_site_U_iso_or_equiv
_atom_site_adp_type
_atom_site_occupancy
_atom_site_symmetry_multiplicity
_atom_site_calc_flag
_atom_site_refinement_flags
Cl1 Cl 0.5000 -0.00457(5) 0.2500 0.03890(17) Uani 1 2 d S
Cl2 Cl 0.5000 0.35703(5) 0.2500 0.03935(17) Uani 1 2 d S
O1 O 0.57743(10) 0.19912(13) -0.00334(8) 0.0498(4) Uani 1 1 d .
N1 N 0.36916(10) 0.17677(13) 0.16934(8) 0.0306(3) Uani 1 1 d .
H1 H 0.4030(15) 0.239(2) 0.1908(12) 0.049(6) Uiso 1 1 d .
H2 H 0.3954(15) 0.1212(19) 0.1956(13) 0.046(6) Uiso 1 1 d .
C1 C 0.26899(13) 0.18800(15) 0.17118(10) 0.0356(4) Uani 1 1 d .
H1A H 0.2463 0.2527 0.1415 0.043 Uiso 1 1 calc R
C2 C 0.24202(13) 0.19774(15) 0.25028(11) 0.0377(4) Uani 1 1 d .
C3 C 0.13782(15) 0.1716(2) 0.22788(14) 0.0602(6) Uani 1 1 d .
H3A H 0.1180 0.1325 0.2693 0.072 Uiso 1 1 calc R
H3B H 0.1025 0.2379 0.2185 0.072 Uiso 1 1 calc R
C4 C 0.12282(14) 0.10211(18) 0.15445(13) 0.0488(5) Uani 1 1 d .
H4A H 0.0995 0.0313 0.1643 0.059 Uiso 1 1 calc R
H4B H 0.0791 0.1365 0.1136 0.059 Uiso 1 1 calc R
C5 C 0.21700(13) 0.09215(15) 0.13167(11) 0.0391(4) Uani 1 1 d .
H5A H 0.2467 0.0260 0.1549 0.047 Uiso 1 1 calc R
C6 C 0.21904(13) 0.09100(16) 0.04616(10) 0.0393(4) Uani 1 1 d .
H6A H 0.1819 0.1526 0.0232 0.047 Uiso 1 1 calc R
C7 C 0.31697(13) 0.11125(14) 0.03418(10) 0.0342(4) Uani 1 1 d .
C8 C 0.34247(14) 0.08935(15) -0.03622(10) 0.0403(4) Uani 1 1 d .
H8A H 0.2997 0.0564 -0.0748 0.048 Uiso 1 1 calc R
C9 C 0.42779(15) 0.11410(15) -0.05146(10) 0.0399(4) Uani 1 1 d .
H9A H 0.4424 0.0963 -0.0987 0.048 Uiso 1 1 calc R
C10 C 0.49180(14) 0.16621(15) 0.00495(11) 0.0384(4) Uani 1 1 d .
C11 C 0.46985(13) 0.18808(14) 0.07664(10) 0.0346(4) Uani 1 1 d .
H11A H 0.5124 0.2221 0.1149 0.041 Uiso 1 1 calc R
C12 C 0.38486(12) 0.15897(13) 0.09028(9) 0.0309(4) Uani 1 1 d .
C13 C 0.2594(2) 0.31174(18) 0.28292(16) 0.0633(7) Uani 1 1 d .
H13A H 0.3239 0.3279 0.2904 0.095 Uiso 1 1 calc R
H13B H 0.2397 0.3162 0.3314 0.095 Uiso 1 1 calc R
H13C H 0.2254 0.3629 0.2475 0.095 Uiso 1 1 calc R
C14 C 0.29012(16) 0.11609(18) 0.30900(11) 0.0498(5) Uani 1 1 d .
H14A H 0.3555 0.1254 0.3159 0.075 Uiso 1 1 calc R
H14B H 0.2739 0.0441 0.2909 0.075 Uiso 1 1 calc R
H14C H 0.2712 0.1273 0.3573 0.075 Uiso 1 1 calc R
C15 C 0.17597(16) -0.00809(17) 0.00622(13) 0.0516(5) Uani 1 1 d .
H15A H 0.2004 -0.0745 0.0245 0.062 Uiso 1 1 calc R
C16 C 0.10659(17) -0.0092(2) -0.05249(15) 0.0657(7) Uani 1 1 d .
H16A H 0.0802 0.0555 -0.0725 0.079 Uiso 1 1 calc R
H16B H 0.0838 -0.0746 -0.0741 0.079 Uiso 1 1 calc R
C17 C 0.60186(18) 0.1811(2) -0.07607(14) 0.0575(6) Uani 1 1 d .
H17A H 0.6620 0.2101 -0.0755 0.086 Uiso 1 1 calc R
H17B H 0.5580 0.2161 -0.1156 0.086 Uiso 1 1 calc R
H17C H 0.6020 0.1048 -0.0862 0.086 Uiso 1 1 calc R

loop_
_atom_site_aniso_label
_atom_site_aniso_U_11
_atom_site_aniso_U_22
_atom_site_aniso_U_33
_atom_site_aniso_U_23
_atom_site_aniso_U_13
_atom_site_aniso_U_12
Cl1 0.0454(4) 0.0333(3) 0.0360(3) 0.000 0.0032(3) 0.000
Cl2 0.0460(4) 0.0330(3) 0.0376(3) 0.000 0.0045(3) 0.000
O1 0.0501(8) 0.0632(9) 0.0417(8) -0.0002(7) 0.0224(6) 0.0014(7)
N1 0.0338(8) 0.0323(7) 0.0257(7) 0.0011(6) 0.0060(6) -0.0006(6)
C1 0.0373(10) 0.0349(9) 0.0354(9) 0.0032(7) 0.0087(7) 0.0015(7)
C2 0.0410(10) 0.0381(10) 0.0372(9) 0.0024(7) 0.0157(8) -0.0003(7)
C3 0.0414(12) 0.0866(18) 0.0557(14) 0.0017(12) 0.0169(10) -0.0001(11)
C4 0.0380(10) 0.0483(12) 0.0602(13) 0.0087(10) 0.0098(9) -0.0061(9)
C5 0.0386(10) 0.0354(9) 0.0421(10) 0.0023(8) 0.0049(8) -0.0019(8)
C6 0.0405(10) 0.0377(10) 0.0359(9) 0.0029(7) -0.0019(8) -0.0024(8)
C7 0.0436(10) 0.0283(8) 0.0288(8) 0.0025(6) 0.0022(7) 0.0002(7)
C8 0.0576(12) 0.0329(9) 0.0273(8) -0.0014(7) 0.0008(8) -0.0003(8)
C9 0.0614(12) 0.0331(9) 0.0265(8) -0.0003(7) 0.0119(8) 0.0089(8)
C10 0.0465(11) 0.0375(10) 0.0340(9) 0.0043(7) 0.0145(8) 0.0076(8)
C11 0.0386(10) 0.0361(9) 0.0289(8) 0.0003(7) 0.0066(7) 0.0020(7)
C12 0.0395(9) 0.0285(8) 0.0247(8) 0.0018(6) 0.0064(7) 0.0036(7)
C13 0.0910(19) 0.0414(12) 0.0716(16) -0.0061(11) 0.0504(15) -0.0027(11)
C14 0.0615(13) 0.0533(12) 0.0351(10) 0.0060(9) 0.0105(9) 0.0043(10)
C15 0.0547(13) 0.0401(11) 0.0550(13) -0.0022(9) -0.0015(10) -0.0045(9)
C16 0.0555(14) 0.0584(14) 0.0718(17) -0.0120(12) -0.0155(12) -0.0081(11)
C17 0.0652(15) 0.0656(15) 0.0507(13) 0.0042(11) 0.0331(11) 0.0140(12)

loop_
_atom_type_symbol
_atom_type_description
_atom_type_scat_dispersion_real
_atom_type_scat_dispersion_imag
_atom_type_scat_source
C C 0.0033 0.0016 'International Tables Vol C Tables 4.2.6.8 and 6.1.1.4'
H H 0.0000 0.0000 'International Tables Vol C Tables 4.2.6.8 and 6.1.1.4'
N N 0.0061 0.0033 'International Tables Vol C Tables 4.2.6.8 and 6.1.1.4'
O O 0.0106 0.0060 'International Tables Vol C Tables 4.2.6.8 and 6.1.1.4'
Cl Cl 0.1484 0.1585 'International Tables Vol C Tables 4.2.6.8 and 6.1.1.4'

loop_
_geom_angle_atom_site_label_1
_geom_angle_atom_site_label_2
_geom_angle_atom_site_label_3
_geom_angle
C10 O1 C17 117.17(17)
C12 N1 C1 112.00(13)
N1 C1 C5 109.61(15)
N1 C1 C2 117.62(15)
C5 C1 C2 106.49(15)
C14 C2 C13 109.41(19)
C14 C2 C1 113.59(16)
C13 C2 C1 111.30(16)
C14 C2 C3 110.24(18)
C13 C2 C3 112.01(19)
C1 C2 C3 100.06(16)
C4 C3 C2 107.71(17)
C5 C4 C3 106.21(16)
C1 C5 C6 111.16(15)
C1 C5 C4 102.94(16)
C6 C5 C4 117.37(16)
C15 C6 C5 112.89(17)
C15 C6 C7 113.47(17)
C5 C6 C7 109.96(14)
C8 C7 C12 115.60(17)
C8 C7 C6 121.47(16)
C12 C7 C6 122.80(16)
C9 C8 C7 123.38(17)
C8 C9 C10 118.99(16)
O1 C10 C9 125.22(17)
O1 C10 C11 115.21(17)
C9 C10 C11 119.57(18)
C12 C11 C10 119.53(17)
C11 C12 C7 122.82(16)
C11 C12 N1 116.49(15)
C7 C12 N1 120.65(15)
C16 C15 C6 125.4(2)

loop_
_geom_bond_atom_site_label_1
_geom_bond_atom_site_label_2
_geom_bond_distance
O1 C10 1.368(2)
O1 C17 1.422(2)
N1 C12 1.479(2)
N1 C1 1.498(2)
C1 C5 1.509(3)
C1 C2 1.534(3)
C2 C14 1.522(3)
C2 C13 1.526(3)
C2 C3 1.552(3)
C3 C4 1.538(3)
C4 C5 1.532(3)
C5 C6 1.520(3)
C6 C15 1.494(3)
C6 C7 1.528(3)
C7 C8 1.398(3)
C7 C12 1.398(2)
C8 C9 1.378(3)
C9 C10 1.393(3)
C10 C11 1.397(2)
C11 C12 1.376(3)
C15 C16 1.311(3)
